data_2003652
loop_
_publ_author_name
'Wagner, V.'
'Conrad, M.'
'Harbrecht, B.'

_publ_section_title
;
 The \m-Phase of Co~6.3~Nb~6.7~
;
_journal_issue 7
_journal_name_full 'Acta Crystallographica Section C'
_journal_page_first 1241
_journal_page_last 1243
_journal_paper_doi 10.1107/S0108270195000552
_journal_volume 51
_journal_year 1995
_chemical_formula_sum 'Co6.3 Nb6.7'
_chemical_formula_weight 993.75
_space_group_IT_number 166
_symmetry_cell_setting rhombohedral
_symmetry_space_group_name_Hall '-R 3 2"'
_symmetry_space_group_name_H-M 'R -3 m :H'
_atom_type_scat_source 'IntTabC, Tables 4.2.6.8 and 6.1.1.4'
_cell_angle_alpha 90
_cell_angle_beta 90
_cell_angle_gamma 120
_cell_formula_units_Z 3
_cell_length_a 4.904(1)
_cell_length_b 4.904(1)
_cell_length_c 26.186(10)
_cell_measurement_reflns_used 25
_cell_measurement_temperature 293(2)
_cell_measurement_theta_max 25.3
_cell_measurement_theta_min 10.4
_cell_volume 545.4(3)
_computing_cell_refinement 'CAD-4 software'
_computing_data_collection 'CAD-4 software'
_computing_data_reduction 'SDP (Frenz, 1978)'
_computing_molecular_graphics 'SCHAKAL (Keller, 1992)'
_computing_structure_refinement 'SHELXL93 (Sheldrick, 1993)'
_diffrn_measurement_device 'Enraf-Nonius CAD-4'
_diffrn_measurement_method \w/2\q
_diffrn_radiation_type MoK\a
_diffrn_radiation_wavelength 0.71069
_diffrn_reflns_av_R_equivalents 0.116
_diffrn_reflns_limit_h_max 6
_diffrn_reflns_limit_h_min -6
_diffrn_reflns_limit_k_max 6
_diffrn_reflns_limit_k_min -6
_diffrn_reflns_limit_l_max 39
_diffrn_reflns_limit_l_min 0
_diffrn_reflns_number '3889 (2149^a^)'
_diffrn_reflns_theta_max 32.9
_diffrn_standards_decay_% 0
_diffrn_standards_interval_count 200
_diffrn_standards_interval_time 130
_diffrn_standards_number 3
_exptl_absorpt_coefficient_mu 23.55
_exptl_absorpt_correction_T_max 0.999
_exptl_absorpt_correction_T_min 0.859
_exptl_absorpt_correction_type 'empirical via \y scans'
_exptl_crystal_colour 'Silver lustre'
_exptl_crystal_density_diffrn 9.077
_exptl_crystal_description Plate
_exptl_crystal_size_max 0.050
_exptl_crystal_size_mid 0.050
_exptl_crystal_size_min 0.015
_refine_diff_density_max 4.50
_refine_diff_density_min -3.17
_refine_ls_extinction_coef 0.0024(4)
_refine_ls_extinction_method 'SHELXL93 (Sheldrick, 1993)'
_refine_ls_goodness_of_fit_obs 1.076
_refine_ls_number_parameters 21
_refine_ls_number_reflns 198
_refine_ls_R_factor_obs 0.0286
_refine_ls_shift/esd_max 0.01
_refine_ls_structure_factor_coef Fsqd
_refine_ls_weighting_details 'w=1/[\s^2^(Fo^2^)-10P], where P=[max(Fo^2^,0) + 2Fc^2^]/3'
_refine_ls_weighting_scheme calc
_refine_ls_wR_factor_all 0.096
_refine_ls_wR_factor_obs 0.081
_reflns_number_observed 198^a^
_reflns_number_total 469^a^
_reflns_observed_criterion I>2\s(I)
_cod_data_source_file du1106.cif
_cod_data_source_block du1106a
_cod_depositor_comments
;
Added _atom_site_occupancy to
the atoms loop to complete the structure as from the reference

Luca Lutterotti  3/5/2013

#----------------------------------------------------------------------

The following automatic conversions were performed:

'_refine_ls_weighting_scheme' value 'w=1/[\s^2^(Fo^2^)-10P], where
P=[max(Fo^2^,0) + 2Fc^2^]/3' was changed to 'calc'. New tag
'_refine_ls_weighting_details' was created. The value of the new tag
was set to 'w=1/[\s^2^(Fo^2^)-10P], where P=[max(Fo^2^,0) +
2Fc^2^]/3'.

Automatic conversion script
Id: cif_fix_values 3143 2015-03-26 13:38:13Z robertas 
;
_cod_original_cell_volume 545.4(2)
_cod_original_sg_symbol_H-M 'R -3 m'
_cod_original_formula_sum 'Co6.30 Nb6.70'
_cod_database_code 2003652

loop_
_symmetry_equiv_pos_as_xyz
x,y,z
y,y-x,-z
x-y,x,-z
-y,-x,z
y-x,y,z
x,x-y,z
-x,-y,-z
-y,-y+x,z
-x+y,-x,z
y,x,-z
-y+x,-y,-z
-x,-x+y,-z
2/3+x,1/3+y,1/3+z
2/3+y,1/3+y-x,1/3-z
2/3+x-y,1/3+x,1/3-z
2/3-y,1/3-x,1/3+z
2/3+y-x,1/3+y,1/3+z
2/3+x,1/3+x-y,1/3+z
2/3-x,1/3-y,1/3-z
2/3-y,1/3-y+x,1/3+z
2/3-x+y,1/3-x,1/3+z
2/3+y,1/3+x,1/3-z
2/3-y+x,1/3-y,1/3-z
2/3-x,1/3-x+y,1/3-z
1/3+x,2/3+y,2/3+z
1/3+y,2/3+y-x,2/3-z
1/3+x-y,2/3+x,2/3-z
1/3-y,2/3-x,2/3+z
1/3+y-x,2/3+y,2/3+z
1/3+x,2/3+x-y,2/3+z
1/3-x,2/3-y,2/3-z
1/3-y,2/3-y+x,2/3+z
1/3-x+y,2/3-x,2/3+z
1/3+y,2/3+x,2/3-z
1/3-y+x,2/3-y,2/3-z
1/3-x,2/3-x+y,2/3-z

loop_
_atom_site_label
_atom_site_fract_x
_atom_site_fract_y
_atom_site_fract_z
_atom_site_U_iso_or_equiv
_atom_site_occupancy
Co1 0.1687(4) 0.83129 0.92317(6) .0048(6) 1
Co2(M1) .0 .0 .0 .0062(14) 0.3
Nb4(M1) .0 .0 .0 .0062(14) 0.7
Nb1 .0 .0 0.16583(11) .0035(6) 1
Nb2 .0 .0 0.34789(9) .0081(7) 1
Nb3 .0 .0 0.45145(8) .0034(8) 1

loop_
_geom_bond_atom_site_label_1
_geom_bond_atom_site_label_2
_geom_bond_distance
_geom_bond_publ_flag
Co1 Co1 2.422(3) yes
Co1 M1 2.470(2) yes
Co1 Co1 2.482(3) yes
Co1 Nb3 2.680(2) yes
Co1 Nb1 2.736(3) yes
Co1 Nb1 2.756(3) yes
Co1 Nb2 2.772(2) yes
Co1 Nb2 2.945(2) yes
Nb1 Co1 2.736(3) yes
Nb1 Co1 2.756(3) yes
Nb1 Nb1 2.8319(5) yes
Nb1 Nb3 3.0950(10) yes
Nb1 Nb3 3.1130(10) yes
Nb3 Nb3 2.543(3) yes
Nb3 Co1 2.680(2) yes
Nb3 Nb2 2.712(3) yes
Nb3 Nb1 3.0950(10) yes
Nb3 Nb1 3.1130(10) yes
M1 Co1 2.470(2) yes
M1 Nb2 2.8571(6) yes
Nb2 Nb3 2.712(3) yes
Nb2 Co1 2.772(3) yes
Nb2 M1 2.8571(5) yes
Nb2 Nb2 2.9320(10) yes
Nb2 Co1 2.945(2) yes
